data_7702331
loop_
_publ_author_name
'Krautscheid, Harald'
'Emig, Norbert'
'Klaassen, Nicole'
'Seringer, Petra'

_publ_section_title
;
 Thiocyanato complexes of the coinage metals: synthesis and crystal
 structures of the polymeric pyridine complexes
 [Ag&#x200A;xCuy(SCN)x&#x2005;+&#x2005;y(py)z]
;
_journal_issue 18
_journal_name_full 'Journal of the Chemical Society, Dalton Transactions'
_journal_page_first 3071
_journal_paper_doi 10.1039/a803468k
_journal_year 1998
_chemical_formula_structural '[AgCu(SCN)2(NC5H5)4]'
_chemical_formula_sum 'C22 H20 Ag Cu N6 S2'
_chemical_formula_weight 603.97
_space_group_IT_number 14
_space_group_name_Hall '-P 2yn'
_space_group_name_H-M_alt 'P 1 21/n 1'
_symmetry_cell_setting monoclinic
_symmetry_space_group_name_H-M 'P 1 21/n 1'
_atom_sites_solution_hydrogens geom
_atom_sites_solution_primary direct
_atom_sites_solution_secondary difmap
_audit_creation_method SHELXL
_cell_angle_alpha 90.00
_cell_angle_beta 110.686(4)
_cell_angle_gamma 90.00
_cell_formula_units_Z 4
_cell_length_a 14.3250(7)
_cell_length_b 10.9567(5)
_cell_length_c 17.1474(7)
_cell_measurement_reflns_used 70
_cell_measurement_temperature 213(2)
_cell_measurement_theta_max 12.5
_cell_measurement_theta_min 10
_cell_volume 2517.9(2)
_computing_cell_refinement 'STOE STADI4 software'
_computing_data_collection 'STOE STADI4 software'
_computing_data_reduction 'STOE XRED'
_computing_molecular_graphics SCHAKAL92
_computing_structure_refinement 'SHELXL-92 (Sheldrick, 1993)'
_computing_structure_solution 'SHELXS-86 (Sheldrick, 1990)'
_diffrn_ambient_temperature 213(2)
_diffrn_measurement_device 'STOE STADI IV'
_diffrn_measurement_method 'omega scan'
_diffrn_radiation_monochromator graphite
_diffrn_radiation_source 'fine-focus sealed tube'
_diffrn_radiation_type MoKa
_diffrn_radiation_wavelength 0.71069
_diffrn_reflns_av_R_equivalents 0.0271
_diffrn_reflns_av_sigmaI/netI 0.0284
_diffrn_reflns_limit_h_max 5
_diffrn_reflns_limit_h_min -18
_diffrn_reflns_limit_k_max 0
_diffrn_reflns_limit_k_min -13
_diffrn_reflns_limit_l_max 22
_diffrn_reflns_limit_l_min -20
_diffrn_reflns_number 6953
_diffrn_reflns_theta_max 26.00
_diffrn_reflns_theta_min 1.60
_diffrn_standards_decay_% <2%
_diffrn_standards_interval_time '2 h'
_diffrn_standards_number 3
_exptl_absorpt_coefficient_mu 1.809
_exptl_absorpt_correction_type 'Psi scans'
_exptl_crystal_colour yellow
_exptl_crystal_density_diffrn 1.593
_exptl_crystal_F_000 1208
_exptl_crystal_size_max 0.40
_exptl_crystal_size_mid 0.30
_exptl_crystal_size_min 0.25
_refine_diff_density_max .298
_refine_diff_density_min -.384
_refine_diff_density_rms .053
_refine_ls_extinction_coef 0.0
_refine_ls_extinction_expression Fc^*^=kFc[1+0.001xFc^2^l^3^/sin(2q)]^-1/4^
_refine_ls_extinction_method SHELXL
_refine_ls_goodness_of_fit_all 1.092
_refine_ls_goodness_of_fit_obs 1.061
_refine_ls_matrix_type full
_refine_ls_number_parameters 290
_refine_ls_number_reflns 4893
_refine_ls_number_restraints 0
_refine_ls_restrained_S_all 1.136
_refine_ls_restrained_S_obs 1.061
_refine_ls_R_factor_all 0.0356
_refine_ls_R_factor_obs 0.0253
_refine_ls_shift/esd_max -0.008
_refine_ls_shift/esd_mean 0.002
_refine_ls_structure_factor_coef Fsqd
_refine_ls_weighting_details 'w=1/[s^2^(Fo^2^)+( 0.0153P)^2^+1.6730P] where P=(Fo^2^+2Fc^2^)/3'
_refine_ls_weighting_scheme calc
_refine_ls_wR_factor_all 0.0624
_refine_ls_wR_factor_obs 0.0535
_reflns_number_observed 4182
_reflns_number_total 4920
_reflns_observed_criterion >2sigma(I)
_cod_data_source_file k803468.txt
_cod_data_source_block ag7p
_cod_depositor_comments
;
The following automatic conversions were performed:

data item '_refine_ls_weighting_scheme' value 'calc
w=1/[s^2^(Fo^2^)+( 0.0153P)^2^+1.6730P] where P=(Fo^2^+2Fc^2^)/3' was
changed to 'calc'. A new data item '_refine_ls_weighting_details' was
created with the value set to 'w=1/[s^2^(Fo^2^)+(
0.0153P)^2^+1.6730P] where P=(Fo^2^+2Fc^2^)/3'.

Automatic conversion script
Id: cif_fix_values 6909 2019-04-08 15:41:33Z antanas 
;
_cod_original_sg_symbol_H-M P2(1)/n
_cod_database_code 7702331

loop_
_symmetry_equiv_pos_as_xyz
'x, y, z'
'-x+1/2, y+1/2, -z+1/2'
'-x, -y, -z'
'x-1/2, -y-1/2, z-1/2'

loop_
_atom_site_aniso_label
_atom_site_aniso_U_11
_atom_site_aniso_U_22
_atom_site_aniso_U_33
_atom_site_aniso_U_23
_atom_site_aniso_U_13
_atom_site_aniso_U_12
Ag1 0.04160(12) 0.03892(11) 0.05022(13) -0.00091(9) 0.01383(9) -0.00005(9)
Cu1 0.0385(2) 0.0390(2) 0.0549(2) 0.0047(2) 0.01598(15) 0.00761(14)
S1 0.0365(3) 0.0357(3) 0.0523(4) 0.0089(3) 0.0138(3) 0.0051(3)
C1 0.0342(12) 0.0310(12) 0.0417(14) -0.0034(11) 0.0121(11) -0.0062(11)
N1 0.0397(12) 0.0356(11) 0.0559(14) 0.0042(10) 0.0159(11) 0.0046(10)
S2 0.0660(5) 0.0433(4) 0.0508(4) 0.0066(3) 0.0012(4) -0.0194(4)
C2 0.0368(13) 0.0377(13) 0.0360(13) 0.0030(11) 0.0138(10) 0.0029(11)
N2 0.0555(14) 0.0399(12) 0.0523(14) 0.0013(11) 0.0193(12) -0.0084(11)
N3 0.0441(12) 0.0472(13) 0.0476(14) -0.0045(11) 0.0112(11) -0.0080(11)
C3 0.066(2) 0.058(2) 0.061(2) 0.007(2) 0.007(2) -0.010(2)
C4 0.069(2) 0.090(3) 0.053(2) 0.006(2) 0.002(2) -0.011(2)
C5 0.058(2) 0.097(3) 0.055(2) -0.021(2) 0.009(2) -0.028(2)
C6 0.077(2) 0.062(2) 0.068(2) -0.015(2) 0.019(2) -0.032(2)
C7 0.065(2) 0.057(2) 0.049(2) 0.0002(15) 0.0142(15) -0.017(2)
N4 0.0425(12) 0.0428(12) 0.0438(12) 0.0055(10) 0.0189(10) 0.0048(10)
C8 0.066(2) 0.044(2) 0.060(2) 0.0014(14) 0.028(2) -0.0026(14)
C9 0.103(3) 0.070(2) 0.052(2) -0.013(2) 0.016(2) -0.013(2)
C10 0.080(2) 0.088(3) 0.049(2) 0.016(2) 0.009(2) 0.002(2)
C11 0.066(2) 0.070(2) 0.056(2) 0.021(2) 0.021(2) 0.020(2)
C12 0.060(2) 0.051(2) 0.053(2) 0.0082(14) 0.0213(15) 0.0160(14)
N5 0.0348(11) 0.0432(12) 0.0376(11) 0.0068(10) 0.0108(9) 0.0055(9)
C13 0.0381(14) 0.077(2) 0.041(2) 0.0155(15) 0.0080(12) 0.0056(14)
C14 0.063(2) 0.089(2) 0.0327(14) 0.005(2) 0.0127(14) -0.002(2)
C15 0.073(2) 0.075(2) 0.052(2) 0.007(2) 0.036(2) 0.012(2)
C16 0.042(2) 0.097(3) 0.055(2) 0.009(2) 0.0194(14) 0.023(2)
C17 0.0368(14) 0.074(2) 0.0377(14) 0.0018(14) 0.0063(11) 0.0115(14)
N6 0.0379(11) 0.0369(11) 0.0568(14) -0.0008(10) 0.0178(10) 0.0016(9)
C18 0.0443(15) 0.057(2) 0.046(2) -0.0079(14) 0.0183(12) -0.0003(13)
C19 0.048(2) 0.086(2) 0.061(2) -0.011(2) 0.0261(15) -0.016(2)
C20 0.055(2) 0.064(2) 0.065(2) -0.001(2) 0.016(2) -0.025(2)
C21 0.068(2) 0.039(2) 0.107(3) -0.008(2) 0.036(2) -0.007(2)
C22 0.054(2) 0.040(2) 0.104(3) -0.006(2) 0.042(2) 0.0003(14)

loop_
_atom_site_label
_atom_site_type_symbol
_atom_site_fract_x
_atom_site_fract_y
_atom_site_fract_z
_atom_site_U_iso_or_equiv
_atom_site_thermal_displace_type
_atom_site_occupancy
_atom_site_calc_flag
_atom_site_refinement_flags
Ag1 Ag 0.307964(15) 0.54826(2) 0.699735(14) 0.04422(7) Uani 1 d .
Cu1 Cu 0.65880(2) 0.28054(3) 0.71899(2) 0.04424(10) Uani 1 d .
S1 S 0.43335(5) 0.60800(6) 0.62897(4) 0.0420(2) Uani 1 d .
C1 C 0.5182(2) 0.5005(2) 0.6660(2) 0.0360(5) Uani 1 d .
N1 N 0.5788(2) 0.4270(2) 0.6910(2) 0.0440(5) Uani 1 d .
S2 S 0.38157(6) 0.45381(7) 0.84153(5) 0.0586(2) Uani 1 d .
C2 C 0.3200(2) 0.3236(2) 0.8256(2) 0.0366(5) Uani 1 d .
N2 N 0.2785(2) 0.2317(2) 0.81594(15) 0.0491(6) Uani 1 d .
N3 N 0.1854(2) 0.4381(2) 0.59513(15) 0.0476(5) Uani 1 d .
C3 C 0.1471(2) 0.4929(3) 0.5218(2) 0.0657(9) Uani 1 d .
H3 H 0.1623(2) 0.5757(3) 0.5182(2) 0.079 Uiso 1 calc R
C4 C 0.0863(3) 0.4354(4) 0.4503(2) 0.0762(10) Uani 1 d .
H4 H 0.0609(3) 0.4778(4) 0.3995(2) 0.091 Uiso 1 calc R
C5 C 0.0641(3) 0.3146(4) 0.4556(2) 0.0732(10) Uani 1 d .
H5 H 0.0234(3) 0.2723(4) 0.4081(2) 0.088 Uiso 1 calc R
C6 C 0.1016(3) 0.2572(3) 0.5301(2) 0.0705(10) Uani 1 d .
H6 H 0.0867(3) 0.1747(3) 0.5352(2) 0.085 Uiso 1 calc R
C7 C 0.1622(2) 0.3218(3) 0.5987(2) 0.0586(8) Uani 1 d .
H7 H 0.1881(2) 0.2812(3) 0.6502(2) 0.070 Uiso 1 calc R
N4 N 0.7438(2) 0.2577(2) 0.84270(14) 0.0421(5) Uani 1 d .
C8 C 0.7592(2) 0.3469(3) 0.8983(2) 0.0551(7) Uani 1 d .
H8 H 0.7288(2) 0.4230(3) 0.8806(2) 0.066 Uiso 1 calc R
C9 C 0.8183(3) 0.3324(4) 0.9814(2) 0.0778(11) Uani 1 d .
H9 H 0.8277(3) 0.3975(4) 1.0191(2) 0.093 Uiso 1 calc R
C10 C 0.8630(3) 0.2218(4) 1.0078(2) 0.0758(10) Uani 1 d .
H10 H 0.9038(3) 0.2101(4) 1.0638(2) 0.091 Uiso 1 calc R
C11 C 0.8477(2) 0.1297(3) 0.9523(2) 0.0641(9) Uani 1 d .
H11 H 0.8773(2) 0.0529(3) 0.9690(2) 0.077 Uiso 1 calc R
C12 C 0.7882(2) 0.1504(3) 0.8709(2) 0.0544(7) Uani 1 d .
H12 H 0.7779(2) 0.0858(3) 0.8327(2) 0.065 Uiso 1 calc R
N5 N 0.74295(15) 0.2367(2) 0.64810(13) 0.0391(5) Uani 1 d .
C13 C 0.7017(2) 0.2275(3) 0.5654(2) 0.0537(7) Uani 1 d .
H13 H 0.6341(2) 0.2488(3) 0.5399(2) 0.064 Uiso 1 calc R
C14 C 0.7522(2) 0.1888(3) 0.5155(2) 0.0628(9) Uani 1 d .
H14 H 0.7196(2) 0.1836(3) 0.4575(2) 0.075 Uiso 1 calc R
C15 C 0.8504(3) 0.1576(3) 0.5510(2) 0.0627(8) Uani 1 d .
H15 H 0.8865(3) 0.1303(3) 0.5181(2) 0.075 Uiso 1 calc R
C16 C 0.8949(2) 0.1671(3) 0.6355(2) 0.0639(9) Uani 1 d .
H16 H 0.9626(2) 0.1473(3) 0.6617(2) 0.077 Uiso 1 calc R
C17 C 0.8390(2) 0.2063(3) 0.6817(2) 0.0513(7) Uani 1 d .
H17 H 0.8702(2) 0.2119(3) 0.7399(2) 0.062 Uiso 1 calc R
N6 N 0.5549(2) 0.1376(2) 0.69718(15) 0.0436(5) Uani 1 d .
C18 C 0.4770(2) 0.1477(3) 0.7219(2) 0.0484(7) Uani 1 d .
H18 H 0.4636(2) 0.2237(3) 0.7411(2) 0.058 Uiso 1 calc R
C19 C 0.4151(2) 0.0505(3) 0.7202(2) 0.0631(9) Uani 1 d .
H19 H 0.3611(2) 0.0608(3) 0.7386(2) 0.076 Uiso 1 calc R
C20 C 0.4322(2) -0.0600(3) 0.6920(2) 0.0627(9) Uani 1 d .
H20 H 0.3914(2) -0.1274(3) 0.6916(2) 0.075 Uiso 1 calc R
C21 C 0.5107(3) -0.0710(3) 0.6640(3) 0.0702(10) Uani 1 d .
H21 H 0.5238(3) -0.1455(3) 0.6426(3) 0.084 Uiso 1 calc R
C22 C 0.5692(2) 0.0294(3) 0.6681(2) 0.0621(9) Uani 1 d .
H22 H 0.6230(2) 0.0212(3) 0.6492(2) 0.075 Uiso 1 calc R

loop_
_atom_type_symbol
_atom_type_description
_atom_type_scat_dispersion_real
_atom_type_scat_dispersion_imag
_atom_type_scat_source
C C .0033 .0016 'International Tables Vol C Tables 4.2.6.8 and 6.1.1.4'
H H .0000 .0000 'International Tables Vol C Tables 4.2.6.8 and 6.1.1.4'
Cu Cu .3201 1.2651 'International Tables Vol C Tables 4.2.6.8 and 6.1.1.4'
N N .0061 .0033 'International Tables Vol C Tables 4.2.6.8 and 6.1.1.4'
S S .1246 .1234 'International Tables Vol C Tables 4.2.6.8 and 6.1.1.4'
Ag Ag -.8971 1.1015 'International Tables Vol C Tables 4.2.6.8 and 6.1.1.4'

loop_
_geom_angle_atom_site_label_1
_geom_angle_atom_site_label_2
_geom_angle_atom_site_label_3
_geom_angle
_geom_angle_site_symmetry_1
_geom_angle_site_symmetry_3
N2 Ag1 N3 97.58(8) 2_556 .
N2 Ag1 S2 119.55(6) 2_556 .
N3 Ag1 S2 118.22(6) . .
N2 Ag1 S1 99.03(6) 2_556 .
N3 Ag1 S1 103.14(6) . .
S2 Ag1 S1 115.87(3) . .
N1 Cu1 N5 117.98(9) . .
N1 Cu1 N4 116.16(10) . .
N5 Cu1 N4 109.02(8) . .
N1 Cu1 N6 104.75(9) . .
N5 Cu1 N6 104.35(9) . .
N4 Cu1 N6 102.53(9) . .
C1 S1 Ag1 100.24(9) . .
N1 C1 S1 178.3(2) . .
C1 N1 Cu1 167.9(2) . .
C2 S2 Ag1 100.31(9) . .
N2 C2 S2 178.5(2) . .
C2 N2 Ag1 177.8(2) . 2_546
C7 N3 C3 117.0(3) . .
C7 N3 Ag1 126.2(2) . .
C3 N3 Ag1 116.0(2) . .
N3 C3 C4 123.8(3) . .
C5 C4 C3 118.1(4) . .
C6 C5 C4 119.1(3) . .
C5 C6 C7 119.0(3) . .
N3 C7 C6 123.0(3) . .
C8 N4 C12 116.6(3) . .
C8 N4 Cu1 122.6(2) . .
C12 N4 Cu1 120.7(2) . .
N4 C8 C9 122.6(3) . .
C10 C9 C8 119.1(3) . .
C11 C10 C9 119.2(3) . .
C10 C11 C12 118.7(3) . .
N4 C12 C11 123.8(3) . .
C17 N5 C13 116.3(2) . .
C17 N5 Cu1 122.4(2) . .
C13 N5 Cu1 121.1(2) . .
N5 C13 C14 123.7(3) . .
C15 C14 C13 119.2(3) . .
C14 C15 C16 118.5(3) . .
C15 C16 C17 119.0(3) . .
N5 C17 C16 123.3(3) . .
C22 N6 C18 116.8(2) . .
C22 N6 Cu1 122.6(2) . .
C18 N6 Cu1 120.1(2) . .
N6 C18 C19 122.3(3) . .
C20 C19 C18 120.0(3) . .
C19 C20 C21 118.4(3) . .
C22 C21 C20 118.2(3) . .
N6 C22 C21 124.2(3) . .

loop_
_geom_bond_atom_site_label_1
_geom_bond_atom_site_label_2
_geom_bond_distance
_geom_bond_site_symmetry_2
Ag1 N2 2.326(2) 2_556
Ag1 N3 2.352(2) .
Ag1 S2 2.5066(8) .
Ag1 S1 2.5821(7) .
Cu1 N1 1.932(2) .
Cu1 N5 2.049(2) .
Cu1 N4 2.054(2) .
Cu1 N6 2.101(2) .
S1 C1 1.650(3) .
C1 N1 1.150(3) .
S2 C2 1.648(3) .
C2 N2 1.151(3) .
N2 Ag1 2.326(2) 2_546
N3 C7 1.324(4) .
N3 C3 1.325(4) .
C3 C4 1.379(5) .
C4 C5 1.372(5) .
C5 C6 1.353(5) .
C6 C7 1.386(4) .
N4 C8 1.329(4) .
N4 C12 1.342(4) .
C8 C9 1.385(5) .
C9 C10 1.371(5) .
C10 C11 1.351(5) .
C11 C12 1.373(4) .
N5 C17 1.332(3) .
N5 C13 1.333(3) .
C13 C14 1.368(4) .
C14 C15 1.364(5) .
C15 C16 1.364(4) .
C16 C17 1.380(4) .
N6 C22 1.330(4) .
N6 C18 1.332(3) .
C18 C19 1.379(4) .
C19 C20 1.359(5) .
C20 C21 1.373(5) .
C21 C22 1.370(4) .
